data_7113368
loop_
_publ_author_name
'Wolf, Robert'
'Hey-Hawkins, Evamarie'

_publ_section_title
;
 [Li(thf)3cyclo-(P4tBu4CH)]--synthesis, molecular structure and dynamic
 behaviour.
;
_journal_issue 22
_journal_name_full 'Chemical communications (Cambridge, England)'
_journal_page_first 2626
_journal_page_last 2627
_journal_paper_doi 10.1039/b410617b
_journal_year 2004
_chemical_formula_sum 'C29 H61 Li O3 P4'
_chemical_formula_weight 588.60
_chemical_name_systematic
;
?
;
_space_group_IT_number 4
_symmetry_cell_setting monoclinic
_symmetry_space_group_name_Hall 'P 2yb'
_symmetry_space_group_name_H-M 'P 1 21 1'
_atom_sites_solution_hydrogens geom
_atom_sites_solution_primary direct
_atom_sites_solution_secondary difmap
_audit_creation_method shelxl-97
_cell_angle_alpha 90.000(5)
_cell_angle_beta 113.132(5)
_cell_angle_gamma 90.000(5)
_cell_formula_units_Z 2
_cell_length_a 9.996(5)
_cell_length_b 19.104(5)
_cell_length_c 10.290(5)
_cell_measurement_reflns_used 105
_cell_measurement_temperature 213(2)
_cell_measurement_theta_max 27.0
_cell_measurement_theta_min 2.22
_cell_volume 1807.0(13)
_computing_cell_refinement 'Bruker SAINT'
_computing_data_collection 'Bruker SMART'
_computing_data_reduction 'Bruker SAINT'
_computing_molecular_graphics 'Bruker SHELXTL PLUS'
_computing_publication_material 'WINGX v1.64.05 (L. J. Farrugia, 1999)'
_computing_structure_refinement 'Shelxl-97 (Sheldrick, 1997)'
_computing_structure_solution 'SIR92 (A. Altomare et al., 1999)'
_diffrn_ambient_temperature 213(2)
_diffrn_measured_fraction_theta_full 0.995
_diffrn_measured_fraction_theta_max 0.995
_diffrn_measurement_device_type 'Bruker CCD'
_diffrn_measurement_method 'omega scans'
_diffrn_radiation_monochromator graphite
_diffrn_radiation_source 'fine-focus sealed tube'
_diffrn_radiation_type Mok\a
_diffrn_radiation_wavelength 0.71073
_diffrn_reflns_av_R_equivalents 0.0342
_diffrn_reflns_av_sigmaI/netI 0.0455
_diffrn_reflns_limit_h_max 12
_diffrn_reflns_limit_h_min -12
_diffrn_reflns_limit_k_max 24
_diffrn_reflns_limit_k_min -10
_diffrn_reflns_limit_l_max 13
_diffrn_reflns_limit_l_min -13
_diffrn_reflns_number 10532
_diffrn_reflns_theta_full 27.00
_diffrn_reflns_theta_max 27.00
_diffrn_reflns_theta_min 2.22
_exptl_absorpt_coefficient_mu 0.234
_exptl_absorpt_correction_T_max 0.9770
_exptl_absorpt_correction_T_min 0.8725
_exptl_absorpt_correction_type SADABS
_exptl_crystal_colour 'light pink'
_exptl_crystal_density_diffrn 1.082
_exptl_crystal_density_method 'not measured'
_exptl_crystal_description plate
_exptl_crystal_F_000 644
_exptl_crystal_size_max 0.60
_exptl_crystal_size_mid 0.40
_exptl_crystal_size_min 0.10
_refine_diff_density_max 0.357
_refine_diff_density_min -0.257
_refine_diff_density_rms 0.054
_refine_ls_abs_structure_details 'flack h d (1983), acta cryst. a39, 876-881'
_refine_ls_abs_structure_Flack 0.21(17)
_refine_ls_extinction_method none
_refine_ls_goodness_of_fit_ref 1.170
_refine_ls_hydrogen_treatment mixed
_refine_ls_matrix_type full
_refine_ls_number_parameters 361
_refine_ls_number_reflns 5268
_refine_ls_number_restraints 1
_refine_ls_restrained_S_all 1.170
_refine_ls_R_factor_all 0.0741
_refine_ls_R_factor_gt 0.0628
_refine_ls_shift/su_max 0.016
_refine_ls_shift/su_mean 0.001
_refine_ls_structure_factor_coef Fsqd
_refine_ls_weighting_details 'calc w=1/[\s^2^(fo^2^)+(0.0555p)^2^+1.0273p] where p=(fo^2^+2fc^2^)/3'
_refine_ls_weighting_scheme calc
_refine_ls_wR_factor_gt 0.1313
_refine_ls_wR_factor_ref 0.1353
_reflns_number_gt 4596
_reflns_number_total 5268
_reflns_threshold_expression >2sigma(i)
_cod_data_source_file b410617b.txt
_cod_data_source_block c1740n
_cod_depositor_comments
;
The following automatic conversions were performed:

'_refine_ls_structure_factor_coef' value 'fsqd' changed to 'Fsqd'
according to
/usr/data/users/saulius/automatic-downloads/retrospective/RSC/lib/dictionaries/cif_core.dic
dictionary named 'cif_core.dic' version 2.4.2 from 2011-04-26.

Automatic conversion script
Id: cif_fix_values 2281 2013-09-26 08:29:07Z andrius 
;
_cod_original_sg_symbol_H-M P2(1)
_cod_database_code 7113368

loop_
_symmetry_equiv_pos_as_xyz
'x, y, z'
'-x, y+1/2, -z'

loop_
_atom_site_label
_atom_site_type_symbol
_atom_site_fract_x
_atom_site_fract_y
_atom_site_fract_z
_atom_site_U_iso_or_equiv
_atom_site_adp_type
_atom_site_occupancy
_atom_site_symmetry_multiplicity
_atom_site_calc_flag
_atom_site_refinement_flags
_atom_site_disorder_assembly
_atom_site_disorder_group
C1 C 0.3521(5) 0.9639(3) 0.1131(4) 0.0319(10) Uani 1 1 d . A .
C10 C 0.2983(5) 0.8342(3) -0.0670(5) 0.0471(14) Uani 1 1 d . . .
C11 C 0.4406(6) 0.8420(4) -0.0843(6) 0.073(2) Uani 1 1 d . . .
H11A H 0.5180 0.8207 -0.0044 0.109 Uiso 1 1 calc R . .
H11B H 0.4615 0.8914 -0.0888 0.109 Uiso 1 1 calc R . .
H11C H 0.4338 0.8191 -0.1708 0.109 Uiso 1 1 calc R . .
C12 C 0.2610(7) 0.7572(4) -0.0624(8) 0.077(2) Uani 1 1 d . . .
H12A H 0.1696 0.7532 -0.0508 0.115 Uiso 1 1 calc R . .
H12B H 0.3375 0.7346 0.0164 0.115 Uiso 1 1 calc R . .
H12C H 0.2522 0.7347 -0.1499 0.115 Uiso 1 1 calc R . .
C13 C 0.1755(6) 0.8686(4) -0.1913(5) 0.073(2) Uani 1 1 d . . .
H13A H 0.0848 0.8641 -0.1784 0.110 Uiso 1 1 calc R . .
H13B H 0.1663 0.8458 -0.2786 0.110 Uiso 1 1 calc R . .
H13C H 0.1975 0.9178 -0.1957 0.110 Uiso 1 1 calc R . .
C20 C 0.3874(5) 0.8105(3) 0.4057(5) 0.0495(13) Uani 1 1 d . . .
C21 C 0.3319(6) 0.8782(4) 0.4395(6) 0.0588(15) Uani 1 1 d . . .
H21A H 0.4113 0.9115 0.4756 0.088 Uiso 1 1 calc R . .
H21B H 0.2922 0.8700 0.5103 0.088 Uiso 1 1 calc R . .
H21C H 0.2565 0.8968 0.3545 0.088 Uiso 1 1 calc R . .
C22 C 0.5062(7) 0.7812(4) 0.5398(6) 0.0656(18) Uani 1 1 d . . .
H22A H 0.5425 0.7376 0.5178 0.098 Uiso 1 1 calc R . .
H22B H 0.4661 0.7727 0.6103 0.098 Uiso 1 1 calc R . .
H22C H 0.5852 0.8147 0.5763 0.098 Uiso 1 1 calc R . .
C23 C 0.2634(7) 0.7572(4) 0.3480(7) 0.077(2) Uani 1 1 d . . .
H23A H 0.3006 0.7138 0.3262 0.116 Uiso 1 1 calc R . .
H23B H 0.1879 0.7755 0.2629 0.116 Uiso 1 1 calc R . .
H23C H 0.2233 0.7484 0.4184 0.116 Uiso 1 1 calc R . .
C30 C 0.8043(5) 0.8600(3) 0.3553(5) 0.0448(13) Uani 1 1 d . . .
C31 C 0.9204(5) 0.9159(4) 0.3967(7) 0.0653(17) Uani 1 1 d . . .
H31A H 0.8932 0.9520 0.3247 0.098 Uiso 1 1 calc R . .
H31B H 1.0123 0.8953 0.4057 0.098 Uiso 1 1 calc R . .
H31C H 0.9304 0.9364 0.4863 0.098 Uiso 1 1 calc R . .
C32 C 0.8501(6) 0.8044(4) 0.4709(6) 0.0626(17) Uani 1 1 d . . .
H32A H 0.7767 0.7680 0.4467 0.094 Uiso 1 1 calc R . .
H32B H 0.8606 0.8257 0.5600 0.094 Uiso 1 1 calc R . .
H32C H 0.9423 0.7842 0.4797 0.094 Uiso 1 1 calc R . .
C33 C 0.7880(5) 0.8280(4) 0.2155(6) 0.0602(17) Uani 1 1 d . . .
H33A H 0.7132 0.7922 0.1894 0.090 Uiso 1 1 calc R . .
H33B H 0.8796 0.8072 0.2242 0.090 Uiso 1 1 calc R . .
H33C H 0.7606 0.8640 0.1434 0.090 Uiso 1 1 calc R . .
C40 C 0.5762(5) 1.0649(3) 0.2669(5) 0.0407(11) Uani 1 1 d . . .
C41 C 0.5099(6) 1.0704(3) 0.3746(6) 0.0557(14) Uani 1 1 d . . .
H41A H 0.4060 1.0619 0.3294 0.084 Uiso 1 1 calc R . .
H41B H 0.5268 1.1169 0.4157 0.084 Uiso 1 1 calc R . .
H41C H 0.5539 1.0359 0.4484 0.084 Uiso 1 1 calc R . .
C42 C 0.7401(6) 1.0779(4) 0.3398(7) 0.0652(18) Uani 1 1 d . . .
H42A H 0.7837 1.0744 0.2709 0.098 Uiso 1 1 calc R . .
H42B H 0.7832 1.0432 0.4133 0.098 Uiso 1 1 calc R . .
H42C H 0.7572 1.1243 0.3814 0.098 Uiso 1 1 calc R . .
C43 C 0.5119(6) 1.1205(3) 0.1509(7) 0.0633(17) Uani 1 1 d . . .
H43A H 0.5556 1.1159 0.0822 0.095 Uiso 1 1 calc R . .
H43B H 0.5320 1.1667 0.1929 0.095 Uiso 1 1 calc R . .
H43C H 0.4075 1.1138 0.1044 0.095 Uiso 1 1 calc R . .
O1 O -0.0294(11) 1.0005(6) -0.0970(11) 0.046(3) Uiso 0.50 1 d P A 1
C100 C -0.0861(13) 0.9585(7) -0.0131(14) 0.044(3) Uiso 0.50 1 d P A 1
H10A H -0.0655 0.9801 0.0791 0.053 Uiso 0.50 1 calc PR A 1
H10B H -0.0448 0.9112 0.0013 0.053 Uiso 0.50 1 calc PR A 1
C101 C -0.2454(17) 0.9569(10) -0.1004(18) 0.085(5) Uiso 0.50 1 d P A 1
H10C H -0.2716 0.9158 -0.1624 0.101 Uiso 0.50 1 calc PR A 1
H10D H -0.3011 0.9562 -0.0405 0.101 Uiso 0.50 1 calc PR A 1
C102 C -0.2728(18) 1.0230(11) -0.1847(19) 0.090(5) Uiso 0.50 1 d P A 1
H10E H -0.3533 1.0159 -0.2765 0.108 Uiso 0.50 1 calc PR A 1
H10F H -0.3004 1.0603 -0.1348 0.108 Uiso 0.50 1 calc PR A 1
C103 C -0.1519(14) 1.0419(9) -0.2044(14) 0.061(4) Uiso 0.50 1 d P A 1
H10G H -0.1343 1.0923 -0.1889 0.073 Uiso 0.50 1 calc PR A 1
H10H H -0.1617 1.0305 -0.3005 0.073 Uiso 0.50 1 calc PR A 1
O11 O -0.0342(10) 0.9908(6) -0.1295(10) 0.046(3) Uiso 0.50 1 d P A 2
C104 C -0.0915(18) 0.9428(10) -0.0545(17) 0.070(5) Uiso 0.50 1 d P A 2
H10I H -0.0342 0.8995 -0.0323 0.084 Uiso 0.50 1 calc PR A 2
H10J H -0.0852 0.9640 0.0344 0.084 Uiso 0.50 1 calc PR A 2
C105 C -0.2357(18) 0.9279(10) -0.1393(18) 0.085(5) Uiso 0.50 1 d P A 2
H10K H -0.2930 0.9205 -0.0820 0.102 Uiso 0.50 1 calc PR A 2
H10L H -0.2430 0.8861 -0.1970 0.102 Uiso 0.50 1 calc PR A 2
C106 C -0.2824(13) 0.9872(8) -0.2235(14) 0.060(3) Uiso 0.50 1 d P A 2
H10M H -0.3206 1.0225 -0.1780 0.072 Uiso 0.50 1 calc PR A 2
H10N H -0.3577 0.9754 -0.3161 0.072 Uiso 0.50 1 calc PR A 2
C107 C -0.1457(14) 1.0124(8) -0.2370(14) 0.058(3) Uiso 0.50 1 d P A 2
H10O H -0.1414 0.9944 -0.3244 0.070 Uiso 0.50 1 calc PR A 2
H10P H -0.1455 1.0637 -0.2408 0.070 Uiso 0.50 1 calc PR A 2
C200 C 0.0816(8) 1.1233(4) 0.1400(8) 0.0617(17) Uani 1 1 d . . .
C201 C 0.1398(10) 1.1915(5) 0.2127(8) 0.079(2) Uani 1 1 d . . .
C202 C 0.1581(11) 1.2368(4) 0.1002(11) 0.088(3) Uani 1 1 d . . .
C203 C 0.1332(9) 1.1884(4) -0.0226(8) 0.0701(19) Uani 1 1 d . . .
O3 O 0.2138(8) 1.0730(4) -0.2093(8) 0.036(2) Uiso 0.55 1 d P A 3
C300 C 0.1166(17) 1.1050(10) -0.3351(17) 0.080(5) Uiso 0.55 1 d P A 3
H30A H 0.1060 1.1553 -0.3233 0.096 Uiso 0.55 1 calc PR A 3
H30B H 0.0207 1.0826 -0.3715 0.096 Uiso 0.55 1 calc PR A 3
C301 C 0.2120(19) 1.0878(11) -0.4385(19) 0.089(6) Uiso 0.55 1 d P A 3
H30C H 0.1898 1.0411 -0.4809 0.107 Uiso 0.55 1 calc PR A 3
H30D H 0.1920 1.1228 -0.5135 0.107 Uiso 0.55 1 calc PR A 3
C302 C 0.3456(14) 1.0918(9) -0.3466(14) 0.074(4) Uiso 0.55 1 d P A 3
H30E H 0.3844 1.1387 -0.3495 0.089 Uiso 0.55 1 calc PR A 3
H30F H 0.4059 1.0576 -0.3699 0.089 Uiso 0.55 1 calc PR A 3
C303 C 0.3507(13) 1.0790(8) -0.2155(13) 0.066(3) Uiso 0.55 1 d P A 3
H30G H 0.4046 1.1169 -0.1525 0.079 Uiso 0.55 1 calc PR A 3
H30H H 0.4048 1.0354 -0.1804 0.079 Uiso 0.55 1 calc PR A 3
O33 O 0.2089(10) 1.0506(6) -0.2210(10) 0.042(3) Uiso 0.45 1 d P A 4
C304 C 0.1103(15) 1.0779(8) -0.3534(14) 0.044(3) Uiso 0.45 1 d P A 4
H30I H 0.0280 1.0454 -0.3911 0.053 Uiso 0.45 1 calc PR A 4
H30J H 0.0721 1.1223 -0.3348 0.053 Uiso 0.45 1 calc PR A 4
C305 C 0.1585(18) 1.0887(9) -0.4511(16) 0.056(4) Uiso 0.45 1 d P A 4
H30K H 0.1682 1.1387 -0.4672 0.067 Uiso 0.45 1 calc PR A 4
H30L H 0.0986 1.0659 -0.5403 0.067 Uiso 0.45 1 calc PR A 4
C306 C 0.3146(19) 1.0507(12) -0.3729(17) 0.080(5) Uiso 0.45 1 d P A 4
H30M H 0.3142 1.0057 -0.4187 0.096 Uiso 0.45 1 calc PR A 4
H30N H 0.3911 1.0799 -0.3820 0.096 Uiso 0.45 1 calc PR A 4
C307 C 0.3432(15) 1.0403(9) -0.2358(15) 0.059(4) Uiso 0.45 1 d P A 4
H30O H 0.4165 1.0736 -0.1769 0.071 Uiso 0.45 1 calc PR A 4
H30P H 0.3793 0.9926 -0.2076 0.071 Uiso 0.45 1 calc PR A 4
P1 P 0.29050(11) 0.87578(7) 0.09787(12) 0.0332(3) Uani 1 1 d . . .
P2 P 0.47163(12) 0.81764(7) 0.26865(12) 0.0349(3) Uani 1 1 d . . .
P3 P 0.63024(11) 0.90188(7) 0.35677(11) 0.0318(3) Uani 1 1 d . . .
P4 P 0.54448(12) 0.97721(7) 0.17035(12) 0.0328(3) Uani 1 1 d . . .
Li1 Li 0.1775(8) 1.0283(5) -0.0463(8) 0.0401(19) Uani 1 1 d . . .
O2 O 0.1341(4) 1.1188(2) 0.0290(4) 0.0525(9) Uani 1 1 d . A .
H67 H 0.049(7) 1.199(4) -0.095(7) 0.07(2) Uiso 1 1 d . . .
H63 H 0.070(8) 1.215(4) 0.240(7) 0.09(3) Uiso 1 1 d . . .
H1 H 0.317(5) 0.983(3) 0.165(5) 0.033(13) Uiso 1 1 d . . .
H65 H 0.257(12) 1.258(6) 0.124(11) 0.16(4) Uiso 1 1 d . . .
H66 H 0.086(11) 1.262(6) 0.084(11) 0.14(4) Uiso 1 1 d . . .
H61 H -0.019(10) 1.118(5) 0.105(9) 0.13(4) Uiso 1 1 d . . .
H64 H 0.226(9) 1.175(5) 0.266(9) 0.11(3) Uiso 1 1 d . . .
H62 H 0.110(7) 1.087(4) 0.210(7) 0.07(2) Uiso 1 1 d . . .
H68 H 0.199(7) 1.184(4) -0.061(6) 0.07(2) Uiso 1 1 d . . .

loop_
_atom_site_aniso_label
_atom_site_aniso_U_11
_atom_site_aniso_U_22
_atom_site_aniso_U_33
_atom_site_aniso_U_23
_atom_site_aniso_U_13
_atom_site_aniso_U_12
C1 0.031(2) 0.035(3) 0.030(2) 0.000(2) 0.0123(18) 0.002(2)
C10 0.039(3) 0.055(4) 0.040(3) -0.024(3) 0.007(2) 0.003(2)
C11 0.057(3) 0.116(7) 0.048(3) -0.035(4) 0.023(3) -0.001(4)
C12 0.070(4) 0.063(5) 0.089(5) -0.037(4) 0.022(4) -0.006(4)
C13 0.067(4) 0.102(6) 0.033(3) -0.023(3) 0.000(2) 0.017(4)
C20 0.042(3) 0.054(4) 0.053(3) 0.017(3) 0.019(2) -0.003(3)
C21 0.056(3) 0.070(4) 0.064(3) 0.013(3) 0.038(3) 0.010(3)
C22 0.072(4) 0.076(5) 0.050(3) 0.025(3) 0.026(3) 0.003(4)
C23 0.062(4) 0.080(5) 0.084(5) 0.025(4) 0.022(3) -0.018(4)
C30 0.027(2) 0.051(4) 0.050(3) -0.002(2) 0.0075(19) 0.016(2)
C31 0.033(3) 0.066(4) 0.092(4) -0.002(4) 0.019(3) -0.004(3)
C32 0.043(3) 0.059(4) 0.077(4) 0.007(3) 0.013(3) 0.019(3)
C33 0.038(3) 0.078(5) 0.063(3) -0.012(3) 0.020(2) 0.013(3)
C40 0.040(2) 0.029(3) 0.046(3) -0.004(2) 0.008(2) -0.003(2)
C41 0.068(3) 0.046(4) 0.052(3) -0.011(3) 0.023(3) -0.001(3)
C42 0.053(3) 0.049(4) 0.072(4) -0.006(3) 0.000(3) -0.012(3)
C43 0.060(3) 0.037(3) 0.078(4) 0.014(3) 0.011(3) -0.008(3)
C200 0.065(4) 0.063(5) 0.064(4) -0.001(4) 0.033(3) 0.006(4)
C201 0.078(5) 0.080(6) 0.066(5) -0.015(4) 0.013(4) 0.010(5)
C202 0.084(6) 0.049(5) 0.137(8) -0.019(5) 0.049(6) -0.007(4)
C203 0.077(5) 0.053(4) 0.074(5) 0.021(4) 0.023(4) 0.022(4)
P1 0.0256(5) 0.0355(7) 0.0342(6) -0.0033(5) 0.0074(4) 0.0011(5)
P2 0.0307(6) 0.0298(6) 0.0403(6) 0.0015(6) 0.0097(5) 0.0023(5)
P3 0.0277(5) 0.0346(7) 0.0302(5) 0.0000(5) 0.0083(4) 0.0038(5)
P4 0.0311(6) 0.0362(7) 0.0297(6) 0.0017(5) 0.0105(5) -0.0010(5)
Li1 0.039(4) 0.042(5) 0.039(4) 0.004(4) 0.015(3) 0.000(4)
O2 0.064(2) 0.041(2) 0.058(2) 0.0041(19) 0.0295(18) 0.0065(19)

loop_
_atom_type_symbol
_atom_type_description
_atom_type_scat_dispersion_real
_atom_type_scat_dispersion_imag
_atom_type_scat_source
C C 0.0033 0.0016 'International Tables Vol C Tables 4.2.6.8 and 6.1.1.4'
H H 0.0000 0.0000 'International Tables Vol C Tables 4.2.6.8 and 6.1.1.4'
C C 0.0033 0.0016 'International Tables Vol C Tables 4.2.6.8 and 6.1.1.4'
N N 0.0061 0.0033 'International Tables Vol C Tables 4.2.6.8 and 6.1.1.4'
P P 0.1023 0.0942 'International Tables Vol C Tables 4.2.6.8 and 6.1.1.4'
Li Li -0.0003 0.0001 'International Tables Vol C Tables 4.2.6.8 and 6.1.1.4'
O O 0.0106 0.0060 'International Tables Vol C Tables 4.2.6.8 and 6.1.1.4'

loop_
_geom_angle_atom_site_label_1
_geom_angle_atom_site_label_2
_geom_angle_atom_site_label_3
_geom_angle
P1 C1 P4 116.9(3)
P1 C1 Li1 108.2(3)
P4 C1 Li1 126.2(3)
C11 C10 C13 110.0(5)
C11 C10 C12 110.7(5)
C13 C10 C12 108.4(5)
C11 C10 P1 115.7(3)
C13 C10 P1 105.4(4)
C12 C10 P1 106.3(4)
C21 C20 C23 110.3(5)
C21 C20 C22 109.5(5)
C23 C20 C22 109.2(5)
C21 C20 P2 114.9(4)
C23 C20 P2 106.5(4)
C22 C20 P2 106.3(4)
C31 C30 C32 108.1(4)
C31 C30 C33 109.8(5)
C32 C30 C33 110.3(5)
C31 C30 P3 107.6(4)
C32 C30 P3 106.2(4)
C33 C30 P3 114.6(3)
C41 C40 C42 109.0(4)
C41 C40 C43 110.7(5)
C42 C40 C43 108.0(5)
C41 C40 P4 114.5(4)
C42 C40 P4 108.9(4)
C43 C40 P4 105.6(4)
C100 O1 C103 109.3(10)
C100 O1 Li1 126.9(8)
C103 O1 Li1 120.8(9)
O1 C100 C101 103.1(11)
C102 C101 C100 104.0(14)
C103 C102 C101 110.0(15)
C102 C103 O1 105.5(13)
C107 O11 C104 105.6(11)
C107 O11 Li1 129.8(9)
C104 O11 Li1 123.3(9)
C105 C104 O11 108.9(13)
C104 C105 C106 103.6(15)
C105 C106 C107 102.9(12)
O11 C107 C106 109.1(11)
O2 C200 C201 104.9(6)
C202 C201 C200 104.8(6)
C203 C202 C201 105.1(7)
O2 C203 C202 106.6(6)
C303 O3 C300 104.8(10)
C303 O3 Li1 124.4(7)
C300 O3 Li1 130.7(8)
O3 C300 C301 97.8(12)
C302 C301 C300 101.5(13)
C301 C302 C303 109.9(13)
C302 C303 O3 114.0(11)
C307 O33 C304 106.0(10)
C307 O33 Li1 123.9(9)
C304 O33 Li1 130.1(8)
C305 C304 O33 118.2(13)
C304 C305 C306 97.0(13)
C307 C306 C305 110.8(14)
C306 C307 O33 105.8(12)
C1 P1 C10 109.9(3)
C1 P1 P2 104.65(15)
C10 P1 P2 100.79(17)
C20 P2 P3 101.76(19)
C20 P2 P1 99.11(17)
P3 P2 P1 100.92(7)
C30 P3 P2 101.63(18)
C30 P3 P4 107.38(17)
P2 P3 P4 98.27(6)
C1 P4 C40 103.4(2)
C1 P4 P3 100.79(16)
C40 P4 P3 100.67(16)
O33 Li1 O1 109.6(6)
O33 Li1 O2 107.4(5)
O1 Li1 O2 88.3(5)
O33 Li1 O3 12.5(4)
O1 Li1 O3 113.4(5)
O2 Li1 O3 95.3(4)
O33 Li1 O11 101.5(5)
O1 Li1 O11 10.2(4)
O2 Li1 O11 96.7(5)
O3 Li1 O11 106.7(5)
O33 Li1 C1 115.2(5)
O1 Li1 C1 118.4(5)
O2 Li1 C1 114.5(4)
O3 Li1 C1 119.6(4)
O11 Li1 C1 119.3(5)
C200 O2 C203 106.8(5)
C200 O2 Li1 124.1(5)
C203 O2 Li1 128.8(5)

loop_
_geom_bond_atom_site_label_1
_geom_bond_atom_site_label_2
_geom_bond_distance
C1 P1 1.778(5)
C1 P4 1.794(4)
C1 Li1 2.236(9)
C10 C11 1.509(7)
C10 C13 1.531(8)
C10 C12 1.523(9)
C10 P1 1.903(5)
C20 C21 1.500(9)
C20 C23 1.533(9)
C20 C22 1.530(7)
C20 P2 1.911(5)
C30 C31 1.510(8)
C30 C32 1.525(8)
C30 C33 1.512(7)
C30 P3 1.920(5)
C40 C41 1.502(7)
C40 C42 1.531(7)
C40 C43 1.537(7)
C40 P4 1.909(5)
O1 C100 1.448(16)
O1 C103 1.510(17)
O1 Li1 1.996(13)
C100 C101 1.489(19)
C101 C102 1.49(2)
C102 C103 1.35(2)
O11 C107 1.291(15)
O11 C104 1.453(19)
O11 Li1 2.073(13)
C104 C105 1.39(2)
C105 C106 1.39(2)
C106 C107 1.507(18)
C200 O2 1.434(7)
C200 C201 1.502(11)
C201 C202 1.513(13)
C202 C203 1.507(12)
C203 O2 1.430(8)
O3 C303 1.400(14)
O3 C300 1.416(18)
O3 Li1 2.038(11)
C300 C301 1.72(2)
C301 C302 1.30(2)
C302 C303 1.352(17)
O33 C307 1.422(17)
O33 C304 1.429(17)
O33 Li1 1.989(13)
C304 C305 1.29(2)
C305 C306 1.62(2)
C306 C307 1.34(2)
P1 P2 2.2584(17)
P2 P3 2.1900(18)
P3 P4 2.2789(18)
Li1 O2 2.010(10)
